data_1541868
loop_
_publ_author_name
'Sandomirskii, P.A.'
'Evstigneyeva, T.'
'Simonov, M.A.'
'Belov, N.V.'

_publ_section_title
;
 Crystal structure of Na2 Ti Zn2 Ge O4 O3
;
_journal_name_full 'Zhurnal Strukturnoi Khimii (Issue-No. from 1981)'
_journal_page_first 1080
_journal_page_last 1083
_journal_volume 17
_journal_year 1976
_chemical_formula_sum 'Ge Na2 O7 Ti Zn2'
_chemical_name_systematic 'Na2 Zn2 Ti Ge O7'
_space_group_IT_number 61
_symmetry_space_group_name_Hall '-P 2ac 2ab'
_symmetry_space_group_name_H-M 'P b c a'
_cell_angle_alpha 90
_cell_angle_beta 90
_cell_angle_gamma 90
_cell_formula_units_Z 8
_cell_length_a 20.453
_cell_length_b 11.844
_cell_length_c 5.221
_cell_volume 1264.763
_citation_journal_id_ASTM ZSTKAI
_cod_data_source_file Sandomirskii_ZSTKAI_1976_578.cif
_cod_data_source_block Ge1Na2O7Ti1Zn2
_cod_original_formula_sum 'Ge1 Na2 O7 Ti1 Zn2'
_cod_database_code 1541868

loop_
_symmetry_equiv_pos_as_xyz
x,y,z
-x+1/2,-y,z+1/2
x+1/2,-y+1/2,-z
-x,y+1/2,-z+1/2
-x,-y,-z
x-1/2,y,-z-1/2
-x-1/2,y-1/2,z
x,-y-1/2,z-1/2

loop_
_atom_site_label
_atom_site_type_symbol
_atom_site_fract_x
_atom_site_fract_y
_atom_site_fract_z
_atom_site_occupancy
_atom_site_U_iso_or_equiv
Zn2 Zn+2 0.42791 0.0809 0.2126 1 0.0
O2 O-2 0.2778 0.433 0.1046 1 0.0
O6 O-2 0.4006 0.4336 0.3474 1 0.0
O3 O-2 0.0847 0.4394 0.3833 1 0.0
O5 O-2 0.0177 0.1334 0.3299 1 0.0
O4 O-2 0.2856 0.1962 0.0447 1 0.0
Na2 Na+1 -0.0031 0.3246 0.2667 1 0.0
Ti1 Ti+4 0.3344 0.3153 0.2118 1 0.0
O7 O-2 0.1558 0.15 0.3037 1 0.0
Na1 Na+1 0.1753 0.3361 0.2481 1 0.0
O1 O-2 0.3876 0.2055 0.41 1 0.0
Zn1 Zn+2 0.2411 0.0811 0.2555 1 0.0
Ge1 Ge+4 0.08888 0.0715 0.2164 1 0.0
